data_7709230
loop_
_publ_author_name
'Pilichos, Evangelos'
'Bhunia, Pradip'
'Font-Bardia, Merc\`e'
'Ghosh, Ashutosh'
'Mayans, J\'ulia'
'Escuer, Albert'

_publ_section_title
;
 Quasi-isotropic SMMs: slow relaxation of the magnetization in polynuclear
 Cu<sup>II</sup>/Mn<sup>II</sup> complexes.
;
_journal_issue 5
_journal_name_full 'Dalton transactions (Cambridge, England : 2003)'
_journal_page_first 1779
_journal_page_last 1783
_journal_paper_doi 10.1039/d1dt04074j
_journal_volume 51
_journal_year 2022
_chemical_formula_moiety 'C40 H44 Cu2 Mn N10 O4, 2(O)'
_chemical_formula_sum 'C40 H44 Cu2 Mn N10 O6'
_chemical_formula_weight 942.89
_space_group_crystal_system monoclinic
_space_group_IT_number 15
_space_group_name_Hall '-C 2yc'
_space_group_name_H-M_alt 'C 1 2/c 1'
_atom_sites_solution_hydrogens geom
_audit_creation_date 2021-08-24
_audit_creation_method
;
Olex2 1.2
(compiled 2018.05.29 svn.r3508 for OlexSys, GUI svn.r5506)
;
_audit_update_record
;
2021-12-24 deposited with the CCDC.	2022-01-05 downloaded from the CCDC.
;
_cell_angle_alpha 90
_cell_angle_beta 99.467(2)
_cell_angle_gamma 90
_cell_formula_units_Z 4
_cell_length_a 16.8389(18)
_cell_length_b 16.6370(18)
_cell_length_c 16.4775(18)
_cell_measurement_reflns_used 5225
_cell_measurement_temperature 296(2)
_cell_measurement_theta_max 27.582
_cell_measurement_theta_min 2.075
_cell_volume 4553.3(9)
_computing_cell_refinement 'Bruker SAINT'
_computing_data_collection 'Bruker APEX2'
_computing_data_reduction 'Bruker SAINT'
_computing_molecular_graphics 'Olex2 (Dolomanov et al., 2009)'
_computing_publication_material 'Olex2 (Dolomanov et al., 2009)'
_computing_structure_refinement 'ShelXL (Sheldrick, 2015)'
_computing_structure_solution 'SHELXT 2014/4 (Sheldrick, 2014)'
_diffrn_ambient_temperature 273.15
_diffrn_measured_fraction_theta_full 1.000
_diffrn_measured_fraction_theta_max 0.988
_diffrn_measurement_device_type 'Bruker APEX-II CCD'
_diffrn_measurement_method '\f and \w scans'
_diffrn_radiation_type MoK\a
_diffrn_radiation_wavelength 0.71073
_diffrn_reflns_av_R_equivalents 0.0609
_diffrn_reflns_av_unetI/netI 0.0344
_diffrn_reflns_Laue_measured_fraction_full 1.000
_diffrn_reflns_Laue_measured_fraction_max 0.988
_diffrn_reflns_limit_h_max 21
_diffrn_reflns_limit_h_min -21
_diffrn_reflns_limit_k_max 21
_diffrn_reflns_limit_k_min -21
_diffrn_reflns_limit_l_max 21
_diffrn_reflns_limit_l_min -21
_diffrn_reflns_number 54502
_diffrn_reflns_point_group_measured_fraction_full 1.000
_diffrn_reflns_point_group_measured_fraction_max 0.988
_diffrn_reflns_theta_full 25.242
_diffrn_reflns_theta_max 27.582
_diffrn_reflns_theta_min 2.017
_exptl_absorpt_coefficient_mu 1.253
_exptl_absorpt_correction_T_max 0.859
_exptl_absorpt_correction_T_min 0.601
_exptl_absorpt_correction_type empirical
_exptl_absorpt_process_details SADABS
_exptl_crystal_colour BROWN
_exptl_crystal_density_diffrn 1.375
_exptl_crystal_description BLOCK
_exptl_crystal_F_000 1940.0
_exptl_crystal_preparation 'Magnetic properties'
_exptl_crystal_size_max 0.41
_exptl_crystal_size_mid 0.34
_exptl_crystal_size_min 0.13
_refine_diff_density_max 1.222
_refine_diff_density_min -0.633
_refine_diff_density_rms 0.112
_refine_ls_extinction_method none
_refine_ls_goodness_of_fit_ref 1.100
_refine_ls_hydrogen_treatment constr
_refine_ls_matrix_type full
_refine_ls_number_parameters 270
_refine_ls_number_reflns 5225
_refine_ls_number_restraints 24
_refine_ls_restrained_S_all 1.116
_refine_ls_R_factor_all 0.1212
_refine_ls_R_factor_gt 0.0787
_refine_ls_shift/su_max 0.000
_refine_ls_shift/su_mean 0.000
_refine_ls_structure_factor_coef Fsqd
_refine_ls_weighting_details 'w=1/[\s^2^(Fo^2^)+(0.1387P)^2^+20.2860P] where P=(Fo^2^+2Fc^2^)/3'
_refine_ls_weighting_scheme calc
_refine_ls_wR_factor_gt 0.2294
_refine_ls_wR_factor_ref 0.2775
_reflns_Friedel_coverage 0.000
_reflns_number_gt 3448
_reflns_number_total 5225
_reflns_threshold_expression 'I > 2\s(I)'
_cod_data_source_file d1dt04074j2.cif
_cod_data_source_block p_a
_cod_depositor_comments
;
The following automatic conversions were performed:

data item '_exptl_absorpt_correction_type' value 'EMPIRICAL' was
changed to 'empirical' in accordance with the
/home/data/users/saulius/crontab/automatic-downloads/rss-feeds/RSC/lib/dictionaries/cif_core.dic
dictionary named 'cif_core.dic' version 2.4.2 last updated on
2011-04-26.

Automatic conversion script
Id: cif_fix_values 7556 2019-12-06 15:28:31Z antanas 

 Adding full bibliography for 7709229--7709231.cif.
;
_cod_database_code 7709230
_shelx_shelxl_version_number 2018/3
_shelx_space_group_comment
;
The symmetry employed for this shelxl refinement is uniquely defined
by the following loop, which should always be used as a source of
symmetry information in preference to the above space-group names.
They are only intended as comments.
;
_olex2_refinement_description
;
1. Fixed Uiso
 At 1.2 times of:
  All C(H) groups, All C(H,H) groups
 At 1.5 times of:
  All C(H,H,H) groups
2. Rigid bond restraints
 C22, C34, N35, N37
 with sigma for 1-2 distances of 0.01 and sigma for 1-3 distances of 0.01
3. Uiso/Uaniso restraints and constraints
C22 \\sim C34 \\sim N35 \\sim N37: within 2A with sigma of 0.04 and sigma for
terminal atoms of 0.08
Uanis(C22) \\sim Ueq, Uanis(C34) \\sim Ueq, Uanis(N35) \\sim Ueq, Uanis(N37)
\\sim Ueq: with sigma of 0.005 and sigma for terminal atoms of 0.01
4.a Secondary CH2 refined with riding coordinates:
 C20(H20A,H20B), C22(H22A,H22B)
4.b Aromatic/amide H refined with riding coordinates:
 C18(H18), C13(H13), C16(H16), C14(H14), C15(H15), C29(H29), C26(H26),
 C27(H27), C28(H28)
4.c Idealised Me refined as rotating group:
 C33(H33A,H33B,H33C), C32(H32A,H32B,H32C), C34(H34A,H34B,H34C)
;
_olex2_submission_special_instructions 'No special instructions were received'

loop_
_space_group_symop_operation_xyz
'x, y, z'
'-x, y, -z+1/2'
'x+1/2, y+1/2, z'
'-x+1/2, y+1/2, -z+1/2'
'-x, -y, -z'
'x, -y, z-1/2'
'-x+1/2, -y+1/2, -z'
'x+1/2, -y+1/2, z-1/2'

loop_
_atom_site_label
_atom_site_type_symbol
_atom_site_fract_x
_atom_site_fract_y
_atom_site_fract_z
_atom_site_U_iso_or_equiv
_atom_site_adp_type
_atom_site_occupancy
_atom_site_site_symmetry_order
_atom_site_calc_flag
_atom_site_refinement_flags_posn
_atom_site_refinement_flags_adp
_atom_site_refinement_flags_occupancy
_atom_site_disorder_assembly
_atom_site_disorder_group
Cu1 Cu 0.40600(4) 0.50781(5) 0.65331(4) 0.0549(3) Uani 1 1 d . . . . .
Mn1 Mn 0.500000 0.36293(7) 0.750000 0.0553(4) Uani 1 2 d S T P . .
O11 O 0.5116(2) 0.4684(2) 0.6603(2) 0.0551(10) Uani 1 1 d . . . . .
O31 O 0.3843(2) 0.4044(3) 0.6918(3) 0.0585(10) Uani 1 1 d . . . . .
N19 N 0.4248(3) 0.6028(3) 0.5928(3) 0.0577(12) Uani 1 1 d . . . . .
C12 C 0.5683(3) 0.4943(3) 0.6199(3) 0.0466(12) Uani 1 1 d . . . . .
N23 N 0.3061(5) 0.5479(5) 0.6810(4) 0.087(2) Uani 1 1 d . . . . .
C17 C 0.5578(4) 0.5627(4) 0.5692(3) 0.0516(13) Uani 1 1 d . . . . .
C18 C 0.4872(4) 0.6130(4) 0.5597(3) 0.0566(14) Uani 1 1 d . . . . .
H18 H 0.487227 0.657725 0.525829 0.068 Uiso 1 1 calc R . . . .
C13 C 0.6405(4) 0.4522(4) 0.6256(3) 0.0581(14) Uani 1 1 d . . . . .
H13 H 0.648130 0.406319 0.658225 0.070 Uiso 1 1 calc R . . . .
N36 N 0.5332(5) 0.2378(5) 0.6164(5) 0.097(2) Uani 1 1 d . . . . .
C16 C 0.6196(4) 0.5851(4) 0.5263(4) 0.0663(17) Uani 1 1 d . . . . .
H16 H 0.612200 0.629429 0.491517 0.080 Uiso 1 1 calc R . . . .
C14 C 0.7008(4) 0.4767(5) 0.5844(4) 0.0686(18) Uani 1 1 d . . . . .
H14 H 0.748914 0.448207 0.590301 0.082 Uiso 1 1 calc R . . . .
C30 C 0.3123(4) 0.3725(6) 0.6648(4) 0.078(2) Uani 1 1 d . . . . .
C20 C 0.3584(4) 0.6586(4) 0.5761(4) 0.0674(17) Uani 1 1 d . . . . .
H20A H 0.312876 0.631345 0.543910 0.081 Uiso 1 1 calc R . . . .
H20B H 0.373693 0.702407 0.542943 0.081 Uiso 1 1 calc R . . . .
C15 C 0.6902(5) 0.5438(5) 0.5341(4) 0.076(2) Uani 1 1 d . . . . .
H15 H 0.730844 0.560442 0.505880 0.091 Uiso 1 1 calc R . . . .
C24 C 0.2451(6) 0.5057(10) 0.6841(6) 0.120(5) Uani 1 1 d . . . . .
C21 C 0.3325(5) 0.6932(6) 0.6522(5) 0.086(2) Uani 1 1 d . . . . .
C25 C 0.2428(5) 0.4227(9) 0.6582(5) 0.110(4) Uani 1 1 d . . . . .
N35 N 0.5373(6) 0.2790(6) 0.6690(7) 0.126(3) Uani 1 1 d . U . . .
C29 C 0.3064(6) 0.2929(6) 0.6425(5) 0.104(3) Uani 1 1 d . . . . .
H29 H 0.352243 0.260832 0.649945 0.125 Uiso 1 1 calc R . . . .
C26 C 0.1690(6) 0.3801(13) 0.6236(7) 0.165(8) Uani 1 1 d . . . . .
H26 H 0.120294 0.407696 0.617583 0.198 Uiso 1 1 calc R . . . .
C22 C 0.3246(8) 0.6387(7) 0.7130(8) 0.129(4) Uani 1 1 d . U . . .
H22A H 0.281408 0.656297 0.741158 0.155 Uiso 1 1 calc R . . . .
H22B H 0.373903 0.638692 0.752842 0.155 Uiso 1 1 calc R . . . .
C27 C 0.1687(11) 0.3002(16) 0.5994(9) 0.202(12) Uani 1 1 d . . . . .
H27 H 0.120637 0.275884 0.575917 0.243 Uiso 1 1 calc R . . . .
C28 C 0.2335(9) 0.2603(11) 0.6093(7) 0.159(7) Uani 1 1 d . . . . .
H28 H 0.231646 0.206642 0.593385 0.191 Uiso 1 1 calc R . . . .
N37 N 0.5278(8) 0.2001(9) 0.5586(9) 0.174(5) Uani 1 1 d . U . . .
C33 C 0.2608(8) 0.7441(8) 0.6309(8) 0.161(6) Uani 1 1 d . . . . .
H33A H 0.267101 0.777887 0.585074 0.241 Uiso 1 1 calc GR . . . .
H33B H 0.254473 0.777021 0.677232 0.241 Uiso 1 1 calc GR . . . .
H33C H 0.214115 0.710818 0.616333 0.241 Uiso 1 1 calc GR . . . .
C32 C 0.1745(8) 0.5440(13) 0.7212(9) 0.218(10) Uani 1 1 d . . . . .
H32A H 0.194405 0.588590 0.755681 0.327 Uiso 1 1 calc GR . . . .
H32B H 0.151883 0.504600 0.753315 0.327 Uiso 1 1 calc GR . . . .
H32C H 0.133763 0.562536 0.677495 0.327 Uiso 1 1 calc GR . . . .
C34 C 0.3942(11) 0.7561(12) 0.6892(12) 0.202(7) Uani 1 1 d . U . . .
H34A H 0.440021 0.729606 0.720285 0.303 Uiso 1 1 calc GR . . . .
H34B H 0.370319 0.791079 0.724775 0.303 Uiso 1 1 calc GR . . . .
H34C H 0.410973 0.786983 0.645846 0.303 Uiso 1 1 calc GR . . . .
O1 O 0.5880(18) 0.038(3) 0.451(2) 0.76(5) Uani 1 1 d . . . . .

loop_
_atom_site_aniso_label
_atom_site_aniso_U_11
_atom_site_aniso_U_22
_atom_site_aniso_U_33
_atom_site_aniso_U_23
_atom_site_aniso_U_13
_atom_site_aniso_U_12
Cu1 0.0561(5) 0.0636(5) 0.0466(4) 0.0066(3) 0.0134(3) 0.0107(3)
Mn1 0.0632(8) 0.0377(6) 0.0658(8) 0.000 0.0129(6) 0.000
O11 0.056(2) 0.056(2) 0.056(2) 0.0158(18) 0.0168(18) 0.0133(18)
O31 0.051(2) 0.065(3) 0.059(2) 0.0014(19) 0.0085(18) -0.0090(19)
N19 0.068(3) 0.063(3) 0.043(2) 0.006(2) 0.009(2) 0.017(2)
C12 0.051(3) 0.058(3) 0.031(2) 0.000(2) 0.008(2) 0.004(2)
N23 0.102(5) 0.101(5) 0.066(4) 0.030(3) 0.038(3) 0.049(4)
C17 0.063(3) 0.058(3) 0.034(2) 0.001(2) 0.009(2) -0.004(3)
C18 0.074(4) 0.058(3) 0.038(3) 0.007(2) 0.010(3) 0.005(3)
C13 0.060(3) 0.074(4) 0.042(3) -0.001(3) 0.012(2) 0.013(3)
N36 0.113(6) 0.079(5) 0.097(5) -0.026(4) 0.015(4) 0.013(4)
C16 0.078(4) 0.076(4) 0.048(3) 0.009(3) 0.018(3) -0.003(3)
C14 0.060(4) 0.097(5) 0.052(3) -0.010(3) 0.018(3) 0.006(3)
C30 0.068(4) 0.129(7) 0.035(3) 0.011(3) 0.005(3) -0.038(4)
C20 0.079(4) 0.065(4) 0.055(3) 0.005(3) 0.003(3) 0.021(3)
C15 0.082(5) 0.096(5) 0.056(4) 0.005(4) 0.029(3) -0.006(4)
C24 0.059(5) 0.232(15) 0.076(6) 0.068(8) 0.032(4) 0.052(7)
C21 0.088(5) 0.103(6) 0.064(4) -0.016(4) 0.001(4) 0.031(5)
C25 0.058(5) 0.205(12) 0.066(5) 0.055(7) 0.009(4) -0.016(6)
N35 0.132(5) 0.110(4) 0.140(5) -0.038(4) 0.033(4) 0.000(4)
C29 0.127(7) 0.127(8) 0.059(4) -0.007(5) 0.019(4) -0.079(6)
C26 0.061(6) 0.34(2) 0.087(7) 0.081(11) -0.006(5) -0.048(10)
C22 0.142(5) 0.130(5) 0.122(5) -0.005(4) 0.039(4) 0.028(4)
C27 0.149(13) 0.34(3) 0.100(9) 0.045(13) -0.026(9) -0.169(19)
C28 0.153(11) 0.230(17) 0.086(7) 0.013(8) -0.005(8) -0.132(13)
N37 0.187(8) 0.177(8) 0.160(8) -0.044(7) 0.031(7) 0.002(7)
C33 0.191(13) 0.157(11) 0.156(11) 0.064(9) 0.092(10) 0.118(10)
C32 0.118(10) 0.41(3) 0.151(12) 0.110(16) 0.081(9) 0.126(14)
C34 0.206(10) 0.211(11) 0.192(10) -0.044(8) 0.043(8) -0.012(8)
O1 0.50(4) 1.18(9) 0.72(6) 0.75(7) 0.45(4) 0.52(5)

loop_
_atom_type_symbol
_atom_type_description
_atom_type_scat_dispersion_real
_atom_type_scat_dispersion_imag
_atom_type_scat_source
C C 0.0033 0.0016 'International Tables Vol C Tables 4.2.6.8 and 6.1.1.4'
H H 0.0000 0.0000 'International Tables Vol C Tables 4.2.6.8 and 6.1.1.4'
N N 0.0061 0.0033 'International Tables Vol C Tables 4.2.6.8 and 6.1.1.4'
O O 0.0106 0.0060 'International Tables Vol C Tables 4.2.6.8 and 6.1.1.4'
Mn Mn 0.3368 0.7283 'International Tables Vol C Tables 4.2.6.8 and 6.1.1.4'
Cu Cu 0.3201 1.2651 'International Tables Vol C Tables 4.2.6.8 and 6.1.1.4'

loop_
_geom_angle_atom_site_label_1
_geom_angle_atom_site_label_2
_geom_angle_atom_site_label_3
_geom_angle
_geom_angle_site_symmetry_1
_geom_angle_site_symmetry_3
_geom_angle_publ_flag
O11 Cu1 O31 84.01(18) . . ?
O11 Cu1 N19 94.8(2) . . ?
O11 Cu1 N23 163.1(2) . . ?
O31 Cu1 N19 168.49(19) . . ?
O31 Cu1 N23 90.6(3) . . ?
N19 Cu1 N23 93.6(3) . . ?
O11 Mn1 O11 81.9(2) 2_656 . ?
O31 Mn1 O11 68.73(15) . . ?
O31 Mn1 O11 82.86(16) 2_656 . ?
O31 Mn1 O11 82.86(16) . 2_656 ?
O31 Mn1 O11 68.73(15) 2_656 2_656 ?
O31 Mn1 O31 142.4(2) 2_656 . ?
N35 Mn1 O11 166.6(3) 2_656 . ?
N35 Mn1 O11 91.8(3) . . ?
N35 Mn1 O11 91.8(3) 2_656 2_656 ?
N35 Mn1 O11 166.6(3) . 2_656 ?
N35 Mn1 O31 106.0(3) . . ?
N35 Mn1 O31 98.8(3) 2_656 . ?
N35 Mn1 O31 98.8(3) . 2_656 ?
N35 Mn1 O31 106.0(3) 2_656 2_656 ?
N35 Mn1 N35 96.6(6) 2_656 . ?
Cu1 O11 Mn1 97.14(17) . . ?
C12 O11 Cu1 127.5(3) . . ?
C12 O11 Mn1 135.2(3) . . ?
Cu1 O31 Mn1 103.39(18) . . ?
C30 O31 Cu1 117.8(5) . . ?
C30 O31 Mn1 137.2(5) . . ?
C18 N19 Cu1 123.4(4) . . ?
C18 N19 C20 120.0(5) . . ?
C20 N19 Cu1 116.0(4) . . ?
O11 C12 C17 122.1(5) . . ?
O11 C12 C13 119.8(5) . . ?
C13 C12 C17 118.1(5) . . ?
C24 N23 Cu1 124.6(8) . . ?
C24 N23 C22 128.9(9) . . ?
C22 N23 Cu1 105.7(7) . . ?
C12 C17 C18 123.8(5) . . ?
C16 C17 C12 118.9(6) . . ?
C16 C17 C18 117.3(6) . . ?
N19 C18 C17 126.9(5) . . ?
N19 C18 H18 116.5 . . ?
C17 C18 H18 116.5 . . ?
C12 C13 H13 119.2 . . ?
C14 C13 C12 121.7(6) . . ?
C14 C13 H13 119.2 . . ?
N35 N36 N37 175.0(14) . . ?
C17 C16 H16 119.0 . . ?
C15 C16 C17 121.9(6) . . ?
C15 C16 H16 119.0 . . ?
C13 C14 H14 119.9 . . ?
C13 C14 C15 120.2(7) . . ?
C15 C14 H14 119.9 . . ?
O31 C30 C25 118.8(9) . . ?
O31 C30 C29 119.7(9) . . ?
C29 C30 C25 121.5(9) . . ?
N19 C20 H20A 108.7 . . ?
N19 C20 H20B 108.7 . . ?
N19 C20 C21 114.0(5) . . ?
H20A C20 H20B 107.6 . . ?
C21 C20 H20A 108.7 . . ?
C21 C20 H20B 108.7 . . ?
C16 C15 C14 119.2(6) . . ?
C16 C15 H15 120.4 . . ?
C14 C15 H15 120.4 . . ?
N23 C24 C25 120.5(8) . . ?
N23 C24 C32 118.0(15) . . ?
C25 C24 C32 121.4(13) . . ?
C20 C21 C34 108.8(10) . . ?
C22 C21 C20 115.5(8) . . ?
C22 C21 C33 112.4(10) . . ?
C22 C21 C34 107.5(11) . . ?
C33 C21 C20 111.1(8) . . ?
C33 C21 C34 100.3(12) . . ?
C30 C25 C24 123.8(8) . . ?
C30 C25 C26 112.3(13) . . ?
C24 C25 C26 124.0(13) . . ?
N36 N35 Mn1 158.6(9) . . ?
C30 C29 H29 119.7 . . ?
C28 C29 C30 120.6(13) . . ?
C28 C29 H29 119.7 . . ?
C25 C26 H26 118.7 . . ?
C27 C26 C25 122.6(15) . . ?
C27 C26 H26 118.7 . . ?
N23 C22 H22A 108.6 . . ?
N23 C22 H22B 108.6 . . ?
C21 C22 N23 114.6(9) . . ?
C21 C22 H22A 108.6 . . ?
C21 C22 H22B 108.6 . . ?
H22A C22 H22B 107.6 . . ?
C26 C27 H27 119.9 . . ?
C28 C27 C26 120.2(13) . . ?
C28 C27 H27 119.9 . . ?
C29 C28 H28 118.6 . . ?
C27 C28 C29 122.8(18) . . ?
C27 C28 H28 118.6 . . ?
C21 C33 H33A 109.5 . . ?
C21 C33 H33B 109.5 . . ?
C21 C33 H33C 109.5 . . ?
H33A C33 H33B 109.5 . . ?
H33A C33 H33C 109.5 . . ?
H33B C33 H33C 109.5 . . ?
C24 C32 H32A 109.5 . . ?
C24 C32 H32B 109.5 . . ?
C24 C32 H32C 109.5 . . ?
H32A C32 H32B 109.5 . . ?
H32A C32 H32C 109.5 . . ?
H32B C32 H32C 109.5 . . ?
C21 C34 H34A 109.5 . . ?
C21 C34 H34B 109.5 . . ?
C21 C34 H34C 109.5 . . ?
H34A C34 H34B 109.5 . . ?
H34A C34 H34C 109.5 . . ?
H34B C34 H34C 109.5 . . ?

loop_
_geom_bond_atom_site_label_1
_geom_bond_atom_site_label_2
_geom_bond_distance
_geom_bond_site_symmetry_2
_geom_bond_publ_flag
Cu1 O11 1.881(4) . ?
Cu1 O31 1.891(4) . ?
Cu1 N19 1.923(5) . ?
Cu1 N23 1.933(7) . ?
Mn1 O11 2.324(4) . ?
Mn1 O11 2.324(4) 2_656 ?
Mn1 O31 2.139(4) 2_656 ?
Mn1 O31 2.139(4) . ?
Mn1 N35 2.098(9) . ?
Mn1 N35 2.098(9) 2_656 ?
O11 C12 1.322(7) . ?
O31 C30 1.332(8) . ?
N19 C18 1.271(8) . ?
N19 C20 1.444(8) . ?
C12 C17 1.405(8) . ?
C12 C13 1.394(8) . ?
N23 C24 1.252(15) . ?
N23 C22 1.613(14) . ?
C17 C18 1.442(9) . ?
C17 C16 1.402(8) . ?
C18 H18 0.9300 . ?
C13 H13 0.9300 . ?
C13 C14 1.373(9) . ?
N36 N35 1.098(10) . ?
N36 N37 1.131(13) . ?
C16 H16 0.9300 . ?
C16 C15 1.360(10) . ?
C14 H14 0.9300 . ?
C14 C15 1.384(11) . ?
C30 C25 1.428(15) . ?
C30 C29 1.373(13) . ?
C20 H20A 0.9700 . ?
C20 H20B 0.9700 . ?
C20 C21 1.508(10) . ?
C15 H15 0.9300 . ?
C24 C25 1.443(16) . ?
C24 C32 1.560(14) . ?
C21 C22 1.374(15) . ?
C21 C33 1.469(12) . ?
C21 C34 1.529(18) . ?
C25 C26 1.462(16) . ?
C29 H29 0.9300 . ?
C29 C28 1.370(14) . ?
C26 H26 0.9300 . ?
C26 C27 1.39(3) . ?
C22 H22A 0.9700 . ?
C22 H22B 0.9700 . ?
C27 H27 0.9300 . ?
C27 C28 1.27(3) . ?
C28 H28 0.9300 . ?
C33 H33A 0.9600 . ?
C33 H33B 0.9600 . ?
C33 H33C 0.9600 . ?
C32 H32A 0.9600 . ?
C32 H32B 0.9600 . ?
C32 H32C 0.9600 . ?
C34 H34A 0.9600 . ?
C34 H34B 0.9600 . ?
C34 H34C 0.9600 . ?
